data_1557791
loop_
_publ_author_name
'Kobayashi, Atsushi'
'Imada, Shin-Ichiro'
'Wang, Dongjin'
'Nagao, Yuki'
'Yoshida, Masaki'
'Kato, Masako'

_publ_section_title
;
 Cooperative phenomenon of vapochromism and proton conduction of
 luminescent Pt(ii) complexes for the visualisation of proton
 conductivity.
;
_journal_name_full 'Faraday discussions'
_journal_page_first 184
_journal_page_last 196
_journal_paper_doi 10.1039/d0fd00001a
_journal_volume 225
_journal_year 2021
_chemical_formula_moiety 'C20 H14 Cl N4 Pt, Cl, H2 O'
_chemical_formula_sum 'C20 H16 Cl2 N4 O Pt'
_chemical_formula_weight 595.36
_space_group_crystal_system monoclinic
_space_group_IT_number 14
_space_group_name_Hall '-P 2ybc'
_space_group_name_H-M_alt 'P 1 21/c 1'
_atom_sites_solution_hydrogens mixed
_atom_sites_solution_primary dual
_audit_creation_date 2020-01-06
_audit_creation_method
;
Olex2 1.2
(compiled 2018.05.29 svn.r3508 for OlexSys, GUI svn.r5506)
;
_audit_update_record
;
2020-01-06 deposited with the CCDC.	2020-04-14 downloaded from the CCDC.
;
_cell_angle_alpha 90
_cell_angle_beta 94.5420(10)
_cell_angle_gamma 90
_cell_formula_units_Z 4
_cell_length_a 5.30460(10)
_cell_length_b 21.6781(3)
_cell_length_c 15.9776(2)
_cell_measurement_reflns_used 7650
_cell_measurement_temperature 150(2)
_cell_measurement_theta_max 75.3120
_cell_measurement_theta_min 3.4290
_cell_volume 1831.55(5)
_computing_cell_refinement 'CrysAlisPro 1.171.39.46 (Rigaku OD, 2018)'
_computing_data_collection 'CrysAlisPro 1.171.39.46 (Rigaku OD, 2018)'
_computing_data_reduction 'CrysAlisPro 1.171.39.46 (Rigaku OD, 2018)'
_computing_molecular_graphics 'Olex2 (Dolomanov et al., 2009)'
_computing_publication_material 'Olex2 (Dolomanov et al., 2009)'
_computing_structure_refinement 'ShelXL (Sheldrick, 2015)'
_computing_structure_solution 'ShelXT (Sheldrick, 2015)'
_diffrn_ambient_temperature 150(2)
_diffrn_detector 'CCD plate'
_diffrn_detector_type HyPix
_diffrn_measured_fraction_theta_full 1.000
_diffrn_measured_fraction_theta_max 1.000
_diffrn_measurement_details
;
List of Runs (angles in degrees, time in seconds):

  # Type    Start    End  Width  t~exp~   \w     \q     \k     \f   Frames
#--------------------------------------------------------------------------
  1  \w    -50.00  -8.00   0.50    0.48    --  -42.80 104.00-135.00   84
  2  \w     -1.00  84.00   0.50    0.48    --   42.80-104.00 123.00  170
  3  \w   -107.00 -82.00   0.50    0.80    --  -84.50-104.00 123.00   50
  4  \w    -71.00 -38.00   0.50    0.80    --  -84.50 104.00-135.00   66
  5  \w     49.00 109.00   0.50    0.80    --  108.63-104.00 123.00  120
  6  \w     86.00 149.00   0.50    0.80    --  108.63 104.00-135.00  126
  7  \w   -104.00 -70.00   0.50    0.48    --  -42.80-125.00 -90.00   68
  8  \w   -103.00 -72.00   0.50    0.48    --  -42.80-125.00-150.00   62
  9  \w     22.00  70.00   0.50    0.48    --   42.80  57.00 -30.00   96
 10  \w     76.00 117.00   0.50    0.48    --   42.80 125.00 -30.00   82
 11  \w     87.00 116.00   0.50    0.48    --   42.80  57.00 -30.00   58
 12  \w     91.00 116.00   0.50    0.80    --  108.63-125.00 -30.00   50
 13  \w     35.00  63.00   0.50    0.80    --  108.63-125.00 -30.00   56
 14  \w     35.00  66.00   0.50    0.80    --  108.63 -30.00 150.00   62
 15  \w     76.00 138.00   0.50    0.80    --  108.63 -77.00 150.00  124
 16  \w     34.00  59.00   0.50    0.80    --  108.63 -30.00 -60.00   50
 17  \w     30.00  60.00   0.50    0.80    --  108.63 -30.00   0.00   60
 18  \w     34.00  60.00   0.50    0.80    --  108.63 -45.00  90.00   52
 19  \w     36.00 117.00   0.50    0.80    --  108.63 -61.00 -90.00  162
 20  \w     37.00  66.00   0.50    0.80    --  108.63 -30.00  60.00   58
 21  \w     47.00 115.00   0.50    0.80    --  108.63-125.00  60.00  136
 22  \w     30.00  56.00   0.50    0.80    --  108.63 -30.00  90.00   52
 23  \w     44.00  77.00   0.50    0.80    --  108.63 -45.00 -30.00   66
 24  \w     39.00  78.00   0.50    0.80    --  108.63 -45.00 -90.00   78
;
_diffrn_measurement_device 'four-circle diffractometer'
_diffrn_measurement_device_type 'XtaLAB Synergy, Single source at home/near, HyPix'
_diffrn_measurement_method '\w scans'
_diffrn_orient_matrix_type 'CrysAlisPro convention (1999,Acta A55,543-557)'
_diffrn_orient_matrix_UB_11 0.0032831000
_diffrn_orient_matrix_UB_12 0.0681334000
_diffrn_orient_matrix_UB_13 0.0274478000
_diffrn_orient_matrix_UB_21 0.2779960000
_diffrn_orient_matrix_UB_22 -0.0067545000
_diffrn_orient_matrix_UB_23 0.0347809000
_diffrn_orient_matrix_UB_31 0.0874367000
_diffrn_orient_matrix_UB_32 0.0189783000
_diffrn_orient_matrix_UB_33 -0.0859679000
_diffrn_radiation_monochromator mirror
_diffrn_radiation_probe x-ray
_diffrn_radiation_type CuK\a
_diffrn_radiation_wavelength 1.54184
_diffrn_reflns_av_R_equivalents 0.0449
_diffrn_reflns_av_unetI/netI 0.0396
_diffrn_reflns_Laue_measured_fraction_full 1.000
_diffrn_reflns_Laue_measured_fraction_max 1.000
_diffrn_reflns_limit_h_max 6
_diffrn_reflns_limit_h_min -6
_diffrn_reflns_limit_k_max 25
_diffrn_reflns_limit_k_min -24
_diffrn_reflns_limit_l_max 14
_diffrn_reflns_limit_l_min -19
_diffrn_reflns_number 9949
_diffrn_reflns_point_group_measured_fraction_full 1.000
_diffrn_reflns_point_group_measured_fraction_max 1.000
_diffrn_reflns_theta_full 67.024
_diffrn_reflns_theta_max 67.024
_diffrn_reflns_theta_min 3.443
_diffrn_source 'micro-focus sealed X-ray tube'
_diffrn_source_type 'PhotonJet (Cu) X-ray Source'
_exptl_absorpt_coefficient_mu 17.184
_exptl_absorpt_correction_T_max 1.00000
_exptl_absorpt_correction_T_min 0.58908
_exptl_absorpt_correction_type multi-scan
_exptl_absorpt_process_details
;
CrysAlisPro 1.171.39.46 (Rigaku Oxford Diffraction, 2018)
Empirical absorption correction using spherical harmonics,
 implemented in SCALE3 ABSPACK scaling algorithm.
;
_exptl_crystal_colour yellow
_exptl_crystal_density_diffrn 2.159
_exptl_crystal_description plate
_exptl_crystal_F_000 1140
_exptl_crystal_preparation Luminescent
_exptl_crystal_size_max 0.20
_exptl_crystal_size_mid 0.10
_exptl_crystal_size_min 0.04
_refine_diff_density_max 1.634
_refine_diff_density_min -4.067
_refine_diff_density_rms 0.251
_refine_ls_extinction_method none
_refine_ls_goodness_of_fit_ref 1.035
_refine_ls_hydrogen_treatment constr
_refine_ls_matrix_type full
_refine_ls_number_parameters 256
_refine_ls_number_reflns 3262
_refine_ls_number_restraints 0
_refine_ls_restrained_S_all 1.035
_refine_ls_R_factor_all 0.0451
_refine_ls_R_factor_gt 0.0432
_refine_ls_shift/su_max 0.001
_refine_ls_shift/su_mean 0.000
_refine_ls_structure_factor_coef Fsqd
_refine_ls_weighting_details 'w=1/[\s^2^(Fo^2^)+(0.1020P)^2^+0.1562P] where P=(Fo^2^+2Fc^2^)/3'
_refine_ls_weighting_scheme calc
_refine_ls_wR_factor_gt 0.1223
_refine_ls_wR_factor_ref 0.1242
_reflns_Friedel_coverage 0.000
_reflns_number_gt 3044
_reflns_number_total 3262
_reflns_threshold_expression 'I > 2\s(I)'
_cod_data_source_file d0fd00001a2.cif
_cod_data_source_block o-Pt
_cod_depositor_comments 'Adding full bibliography for 1557791--1557793.cif.'
_cod_database_code 1557791
_shelx_shelxl_version_number 2018/3
_chemical_oxdiff_formula PtClC20N4H16
_chemical_oxdiff_usercomment 150K
_shelx_space_group_comment
;
The symmetry employed for this shelxl refinement is uniquely defined
by the following loop, which should always be used as a source of
symmetry information in preference to the above space-group names.
They are only intended as comments.
;
_reflns_odcompleteness_completeness 99.97
_reflns_odcompleteness_iscentric 1
_reflns_odcompleteness_theta 66.97
_olex2_refinement_description
;
1. Fixed Uiso
 At 1.2 times of:
  All C(H) groups
 At 1.5 times of:
  All O(H,H) groups
2.a Free rotating group:
 O1(H1A,H1B)
2.b Aromatic/amide H refined with riding coordinates:
 C1(H1), C7(H7), C9(H9), C17(H17), C3(H3), C19(H19), C20(H20), C4(H4),
 C12(H12), C13(H13), C2(H2), C18(H18), C14(H14), C15(H15)
;
_olex2_submission_special_instructions 'No special instructions were received'
_oxdiff_exptl_absorpt_empirical_details
;
Empirical correction (ABSPACK) includes:
- Absorption correction using spherical harmonics
- Frame scaling
;
_oxdiff_exptl_absorpt_empirical_full_max 2.600
_oxdiff_exptl_absorpt_empirical_full_min 0.403

loop_
_space_group_symop_operation_xyz
'x, y, z'
'-x, y+1/2, -z+1/2'
'-x, -y, -z'
'x, -y-1/2, z-1/2'

loop_
_atom_site_label
_atom_site_type_symbol
_atom_site_fract_x
_atom_site_fract_y
_atom_site_fract_z
_atom_site_U_iso_or_equiv
_atom_site_adp_type
_atom_site_occupancy
_atom_site_site_symmetry_order
_atom_site_calc_flag
_atom_site_refinement_flags_posn
_atom_site_refinement_flags_adp
_atom_site_refinement_flags_occupancy
_atom_site_disorder_assembly
_atom_site_disorder_group
Pt1 Pt 0.91766(4) 0.45910(2) 0.34597(2) 0.01737(15) Uani 1 1 d . . . . .
Cl1 Cl 1.2387(3) 0.53093(6) 0.36419(9) 0.0259(3) Uani 1 1 d . . . . .
Cl2 Cl -0.5691(3) 0.31439(7) 0.03557(9) 0.0300(3) Uani 1 1 d . . . . .
N1 N 1.0088(8) 0.4066(2) 0.4489(3) 0.0193(9) Uani 1 1 d . . . . .
N3 N 0.7419(8) 0.4915(2) 0.2388(3) 0.0208(9) Uani 1 1 d . . . . .
N2 N 0.6497(8) 0.3985(2) 0.3304(3) 0.0171(9) Uani 1 1 d . . . . .
O1 O -0.0690(9) 0.3930(2) 0.0511(4) 0.0447(12) Uani 1 1 d . . . . .
H1A H -0.209643 0.374315 0.052086 0.067 Uiso 1 1 d G . . . .
H1B H 0.040604 0.364315 0.052857 0.067 Uiso 1 1 d G . . . .
N4 N -0.0978(9) 0.2758(2) 0.2295(3) 0.0231(10) Uani 1 1 d . . . . .
C5 C 0.8528(10) 0.3571(2) 0.4544(3) 0.0179(10) Uani 1 1 d . . . . .
C6 C 0.6443(9) 0.3528(2) 0.3874(3) 0.0172(10) Uani 1 1 d . . . . .
C1 C 1.2070(10) 0.4141(3) 0.5062(3) 0.0209(11) Uani 1 1 d . . . . .
H1 H 1.310285 0.448549 0.502753 0.025 Uiso 1 1 calc R . . . .
C8 C 0.2740(10) 0.3127(3) 0.3099(3) 0.0184(11) Uani 1 1 d . . . . .
C10 C 0.4844(10) 0.4035(3) 0.2627(3) 0.0183(10) Uani 1 1 d . . . . .
C16 C 0.0649(10) 0.2675(2) 0.2977(3) 0.0194(11) Uani 1 1 d . . . . .
C11 C 0.5334(11) 0.4573(2) 0.2105(4) 0.0199(12) Uani 1 1 d . . . . .
C7 C 0.4536(10) 0.3091(3) 0.3788(3) 0.0178(10) Uani 1 1 d . . . . .
H7 H 0.444908 0.277804 0.418231 0.021 Uiso 1 1 calc R . . . .
C9 C 0.2909(10) 0.3604(3) 0.2511(3) 0.0182(11) Uani 1 1 d . . . . .
H9 H 0.173478 0.363171 0.204812 0.022 Uiso 1 1 calc R . . . .
C17 C 0.0381(10) 0.2193(3) 0.3542(4) 0.0225(11) Uani 1 1 d . . . . .
H17 H 0.154120 0.213924 0.400366 0.027 Uiso 1 1 calc R . . . .
C3 C 1.1034(11) 0.3218(3) 0.5754(4) 0.0237(12) Uani 1 1 d . . . . .
H3 H 1.136794 0.293214 0.618270 0.028 Uiso 1 1 calc R . . . .
C19 C -0.3305(11) 0.1872(3) 0.2694(4) 0.0259(12) Uani 1 1 d . . . . .
H19 H -0.464126 0.159959 0.257498 0.031 Uiso 1 1 calc R . . . .
C20 C -0.2917(11) 0.2367(3) 0.2161(4) 0.0243(12) Uani 1 1 d . . . . .
H20 H -0.405151 0.242683 0.169438 0.029 Uiso 1 1 calc R . . . .
C4 C 0.8972(11) 0.3135(3) 0.5178(4) 0.0228(12) Uani 1 1 d . . . . .
H4 H 0.790951 0.279613 0.521411 0.027 Uiso 1 1 calc R . . . .
C12 C 0.3827(12) 0.4745(3) 0.1402(4) 0.0260(12) Uani 1 1 d . . . . .
H12 H 0.241358 0.451265 0.122281 0.031 Uiso 1 1 calc R . . . .
C13 C 0.4440(13) 0.5268(3) 0.0966(4) 0.0285(13) Uani 1 1 d . . . . .
H13 H 0.343087 0.539186 0.049332 0.034 Uiso 1 1 calc R . . . .
C2 C 1.2602(11) 0.3723(3) 0.5694(4) 0.0266(12) Uani 1 1 d . . . . .
H2 H 1.399628 0.377850 0.607699 0.032 Uiso 1 1 calc R . . . .
C18 C -0.1683(11) 0.1794(3) 0.3395(4) 0.0254(12) Uani 1 1 d . . . . .
H18 H -0.194855 0.147767 0.377197 0.030 Uiso 1 1 calc R . . . .
C14 C 0.6561(12) 0.5606(3) 0.1236(4) 0.0297(13) Uani 1 1 d . . . . .
H14 H 0.701210 0.595409 0.094188 0.036 Uiso 1 1 calc R . . . .
C15 C 0.8002(14) 0.5419(2) 0.1952(4) 0.0264(15) Uani 1 1 d . . . . .
H15 H 0.941820 0.564911 0.213731 0.032 Uiso 1 1 calc R . . . .

loop_
_atom_site_aniso_label
_atom_site_aniso_U_11
_atom_site_aniso_U_22
_atom_site_aniso_U_33
_atom_site_aniso_U_23
_atom_site_aniso_U_13
_atom_site_aniso_U_12
Pt1 0.0158(2) 0.0170(2) 0.0194(2) -0.00111(7) 0.00222(13) -0.00009(6)
Cl1 0.0223(7) 0.0251(6) 0.0306(8) -0.0035(5) 0.0032(6) -0.0061(5)
Cl2 0.0308(7) 0.0306(8) 0.0275(7) -0.0014(6) -0.0044(6) -0.0001(5)
N1 0.017(2) 0.018(2) 0.023(2) -0.0046(19) 0.0042(18) -0.0020(17)
N3 0.021(2) 0.019(2) 0.023(2) 0.0041(19) 0.0039(18) 0.0045(18)
N2 0.015(2) 0.018(2) 0.018(2) 0.0004(18) 0.0001(16) 0.0046(17)
O1 0.028(2) 0.039(3) 0.064(3) 0.004(3) -0.008(2) -0.003(2)
N4 0.022(2) 0.029(3) 0.018(2) -0.001(2) 0.0012(19) -0.001(2)
C5 0.019(2) 0.021(3) 0.014(2) 0.000(2) 0.0005(19) -0.001(2)
C6 0.014(2) 0.019(3) 0.020(3) -0.003(2) 0.007(2) -0.0018(19)
C1 0.016(2) 0.024(3) 0.023(3) -0.006(2) 0.002(2) -0.002(2)
C8 0.017(3) 0.021(3) 0.018(3) -0.003(2) 0.004(2) 0.008(2)
C10 0.016(2) 0.025(3) 0.015(2) -0.003(2) 0.0000(19) 0.003(2)
C16 0.022(3) 0.021(3) 0.016(2) -0.005(2) 0.002(2) -0.002(2)
C11 0.014(3) 0.020(3) 0.025(3) -0.002(2) 0.004(2) 0.0037(18)
C7 0.017(2) 0.018(2) 0.018(3) 0.001(2) 0.001(2) 0.0055(19)
C9 0.015(2) 0.022(3) 0.017(2) -0.002(2) 0.000(2) 0.003(2)
C17 0.019(3) 0.024(3) 0.023(3) 0.002(2) -0.009(2) 0.002(2)
C3 0.021(3) 0.029(3) 0.022(3) 0.003(2) 0.004(2) 0.002(2)
C19 0.023(3) 0.026(3) 0.028(3) -0.004(2) 0.001(2) -0.005(2)
C20 0.021(3) 0.032(3) 0.020(3) -0.004(2) 0.000(2) 0.002(2)
C4 0.018(3) 0.024(3) 0.026(3) -0.003(2) 0.003(2) 0.001(2)
C12 0.033(3) 0.022(3) 0.024(3) -0.005(2) 0.007(2) 0.002(3)
C13 0.035(4) 0.027(3) 0.024(3) 0.001(3) 0.004(3) 0.006(3)
C2 0.025(3) 0.035(3) 0.020(3) -0.005(2) -0.002(2) -0.002(2)
C18 0.022(3) 0.023(3) 0.031(3) 0.002(2) -0.001(2) 0.000(2)
C14 0.033(3) 0.026(3) 0.030(3) 0.010(3) 0.005(3) 0.005(3)
C15 0.029(4) 0.025(4) 0.026(3) -0.001(2) 0.002(3) -0.003(2)

loop_
_atom_type_symbol
_atom_type_description
_atom_type_scat_dispersion_real
_atom_type_scat_dispersion_imag
_atom_type_scat_source
C C 0.0181 0.0091 'International Tables Vol C Tables 4.2.6.8 and 6.1.1.4'
H H 0.0000 0.0000 'International Tables Vol C Tables 4.2.6.8 and 6.1.1.4'
Cl Cl 0.3639 0.7018 'International Tables Vol C Tables 4.2.6.8 and 6.1.1.4'
N N 0.0311 0.0180 'International Tables Vol C Tables 4.2.6.8 and 6.1.1.4'
O O 0.0492 0.0322 'International Tables Vol C Tables 4.2.6.8 and 6.1.1.4'
Pt Pt -4.5932 6.9264 'International Tables Vol C Tables 4.2.6.8 and 6.1.1.4'

loop_
_geom_angle_atom_site_label_1
_geom_angle_atom_site_label_2
_geom_angle_atom_site_label_3
_geom_angle
_geom_angle_site_symmetry_1
_geom_angle_site_symmetry_3
_geom_angle_publ_flag
N1 Pt1 Cl1 98.64(13) . . ?
N3 Pt1 Cl1 99.16(14) . . ?
N3 Pt1 N1 162.20(19) . . ?
N2 Pt1 Cl1 179.66(13) . . ?
N2 Pt1 N1 81.31(18) . . ?
N2 Pt1 N3 80.89(18) . . ?
C5 N1 Pt1 112.8(3) . . ?
C1 N1 Pt1 127.4(4) . . ?
C1 N1 C5 119.7(5) . . ?
C11 N3 Pt1 113.4(4) . . ?
C15 N3 Pt1 127.9(4) . . ?
C15 N3 C11 118.6(5) . . ?
C6 N2 Pt1 117.8(3) . . ?
C10 N2 Pt1 118.3(4) . . ?
C10 N2 C6 123.9(5) . . ?
C20 N4 C16 118.6(5) . . ?
N1 C5 C6 115.2(5) . . ?
N1 C5 C4 120.9(5) . . ?
C4 C5 C6 123.9(5) . . ?
N2 C6 C5 112.9(4) . . ?
N2 C6 C7 119.3(5) . . ?
C7 C6 C5 127.8(5) . . ?
N1 C1 C2 121.7(5) . . ?
C7 C8 C16 121.4(5) . . ?
C7 C8 C9 119.5(5) . . ?
C9 C8 C16 119.1(5) . . ?
N2 C10 C11 112.8(5) . . ?
N2 C10 C9 118.8(5) . . ?
C9 C10 C11 128.3(5) . . ?
N4 C16 C8 116.2(5) . . ?
N4 C16 C17 122.2(5) . . ?
C17 C16 C8 121.6(5) . . ?
N3 C11 C10 114.5(5) . . ?
C12 C11 N3 121.4(5) . . ?
C12 C11 C10 124.1(6) . . ?
C6 C7 C8 119.1(5) . . ?
C10 C9 C8 119.4(5) . . ?
C16 C17 C18 118.2(5) . . ?
C4 C3 C2 120.3(5) . . ?
C18 C19 C20 118.7(5) . . ?
N4 C20 C19 122.7(5) . . ?
C3 C4 C5 118.4(5) . . ?
C11 C12 C13 119.2(6) . . ?
C12 C13 C14 119.7(6) . . ?
C1 C2 C3 119.1(5) . . ?
C19 C18 C17 119.5(6) . . ?
C13 C14 C15 119.0(6) . . ?
N3 C15 C14 122.0(6) . . ?

loop_
_geom_bond_atom_site_label_1
_geom_bond_atom_site_label_2
_geom_bond_distance
_geom_bond_site_symmetry_2
_geom_bond_publ_flag
Pt1 Cl1 2.3089(14) . ?
Pt1 N1 2.026(5) . ?
Pt1 N3 2.011(5) . ?
Pt1 N2 1.937(4) . ?
N1 C5 1.363(7) . ?
N1 C1 1.349(7) . ?
N3 C11 1.377(8) . ?
N3 C15 1.344(8) . ?
N2 C6 1.347(7) . ?
N2 C10 1.343(7) . ?
N4 C16 1.347(7) . ?
N4 C20 1.337(8) . ?
C5 C6 1.480(7) . ?
C5 C4 1.392(8) . ?
C6 C7 1.385(8) . ?
C1 C2 1.368(8) . ?
C8 C16 1.483(8) . ?
C8 C7 1.400(8) . ?
C8 C9 1.404(8) . ?
C10 C11 1.470(8) . ?
C10 C9 1.389(8) . ?
C16 C17 1.394(8) . ?
C11 C12 1.377(9) . ?
C17 C18 1.402(8) . ?
C3 C4 1.384(8) . ?
C3 C2 1.384(9) . ?
C19 C20 1.396(9) . ?
C19 C18 1.367(9) . ?
C12 C13 1.382(9) . ?
C13 C14 1.383(10) . ?
C14 C15 1.386(10) . ?
